data_8105671
loop_
_publ_author_name
'Tan, Sang Loon'
'Tiekink, Edward R.T.'

_publ_section_title
;
 Crystal structure of the co-crystal
 2-[(2-carboxyphenyl)disulfanyl]benzoic acid -- 3-chlorobenzoic acid
 (2/1), C35H25ClO10S4
;
_journal_issue 3
_journal_name_full 'Zeitschrift f\"ur Kristallographie - New Crystal Structures'
_journal_page_first 433
_journal_page_last 436
_journal_paper_doi 10.1515/ncrs-2018-0442
_journal_volume 234
_journal_year 2019
_chemical_formula_moiety '2(C14 H10 O4 S2), C7 H5 Cl O2'
_chemical_formula_sum 'C35 H25 Cl O10 S4'
_chemical_formula_weight 769.24
_space_group_crystal_system triclinic
_space_group_IT_number 2
_space_group_name_Hall '-P 1'
_space_group_name_H-M_alt 'P -1'
_atom_sites_solution_hydrogens mixed
_audit_creation_method SHELXL-2014/7
_cell_angle_alpha 103.632(2)
_cell_angle_beta 96.082(2)
_cell_angle_gamma 96.053(2)
_cell_formula_units_Z 2
_cell_length_a 7.9798(2)
_cell_length_b 10.2392(3)
_cell_length_c 20.6956(4)
_cell_measurement_reflns_used 19905
_cell_measurement_temperature 100(2)
_cell_measurement_theta_max 75.9530
_cell_measurement_theta_min 4.4240
_cell_volume 1619.14(7)
_computing_cell_refinement 'CrysAlisPro [1]'
_computing_data_collection 'CrysAlisPro [1]'
_computing_data_reduction 'CrysAlisPro [1]'
_computing_molecular_graphics 'ORTEP-3 for Windows [4]'
_computing_publication_material 'SHELXL2014/7 [3]'
_computing_structure_refinement 'SHELXL2014/7 [3]'
_computing_structure_solution 'SHELXS-97 [2]'
_diffrn_ambient_temperature 100(2)
_diffrn_detector_area_resol_mean 5.2558
_diffrn_measured_fraction_theta_full 0.999
_diffrn_measured_fraction_theta_max 0.972
_diffrn_measurement_device_type 'XtaLAB Synergy, Dualflex, AtlasS2'
_diffrn_measurement_method '\w scans'
_diffrn_radiation_type CuK\a
_diffrn_radiation_wavelength 1.54178
_diffrn_reflns_av_R_equivalents 0.0292
_diffrn_reflns_av_unetI/netI 0.0173
_diffrn_reflns_Laue_measured_fraction_full 0.999
_diffrn_reflns_Laue_measured_fraction_max 0.972
_diffrn_reflns_limit_h_max 10
_diffrn_reflns_limit_h_min -9
_diffrn_reflns_limit_k_max 12
_diffrn_reflns_limit_k_min -12
_diffrn_reflns_limit_l_max 25
_diffrn_reflns_limit_l_min -25
_diffrn_reflns_number 36982
_diffrn_reflns_point_group_measured_fraction_full 0.999
_diffrn_reflns_point_group_measured_fraction_max 0.972
_diffrn_reflns_theta_full 67.684
_diffrn_reflns_theta_max 76.055
_diffrn_reflns_theta_min 4.438
_diffrn_source 'micro-focus sealed X-ray tube'
_exptl_absorpt_coefficient_mu 3.993
_exptl_absorpt_correction_T_max 0.995
_exptl_absorpt_correction_T_min 0.775
_exptl_absorpt_correction_type gaussian
_exptl_absorpt_process_details 'CrysAlisPro [1]'
_exptl_crystal_colour colourless
_exptl_crystal_density_diffrn 1.578
_exptl_crystal_description prism
_exptl_crystal_F_000 792
_exptl_crystal_size_max 0.086
_exptl_crystal_size_mid 0.071
_exptl_crystal_size_min 0.041
_refine_diff_density_max 0.686
_refine_diff_density_min -0.566
_refine_diff_density_rms 0.085
_refine_ls_extinction_coef .
_refine_ls_extinction_method none
_refine_ls_goodness_of_fit_ref 1.031
_refine_ls_hydrogen_treatment mixed
_refine_ls_matrix_type full
_refine_ls_number_parameters 471
_refine_ls_number_reflns 6563
_refine_ls_number_restraints 5
_refine_ls_restrained_S_all 1.031
_refine_ls_R_factor_all 0.0522
_refine_ls_R_factor_gt 0.0493
_refine_ls_shift/su_max 0.000
_refine_ls_shift/su_mean 0.000
_refine_ls_structure_factor_coef Fsqd
_refine_ls_weighting_details 'w=1/[\s^2^(Fo^2^)+(0.0632P)^2^+4.3830P] where P=(Fo^2^+2Fc^2^)/3'
_refine_ls_weighting_scheme calc
_refine_ls_wR_factor_gt 0.1388
_refine_ls_wR_factor_ref 0.1413
_reflns_Friedel_coverage 0.000
_reflns_Friedel_fraction_full .
_reflns_Friedel_fraction_max .
_reflns_number_gt 6113
_reflns_number_total 6563
_reflns_threshold_expression 'I > 2\s(I)'
_cod_data_source_file suppl_ncrs-2018-0442_suppl.cif
_cod_data_source_block shelx
_cod_original_cell_volume 1619.13(7)
_cod_database_code 8105671
_shelx_shelxl_version_number 2014/7
_shelx_space_group_comment
;
The symmetry employed for this shelxl refinement is uniquely defined
by the following loop, which should always be used as a source of
symmetry information in preference to the above space-group names.
They are only intended as comments.
;
_shelx_estimated_absorpt_t_min 0.725
_shelx_estimated_absorpt_t_max 0.853

loop_
_space_group_symop_operation_xyz
'x, y, z'
'-x, -y, -z'

loop_
_atom_site_label
_atom_site_type_symbol
_atom_site_fract_x
_atom_site_fract_y
_atom_site_fract_z
_atom_site_U_iso_or_equiv
_atom_site_adp_type
_atom_site_occupancy
_atom_site_site_symmetry_order
_atom_site_calc_flag
_atom_site_refinement_flags_posn
_atom_site_refinement_flags_adp
_atom_site_refinement_flags_occupancy
_atom_site_disorder_assembly
_atom_site_disorder_group
Cl1 Cl 0.99576(11) 0.78924(9) 0.30664(4) 0.0374(2) Uani 1 1 d . . . . .
O1 O 0.7090(3) 0.5151(3) 0.00324(12) 0.0370(6) Uani 1 1 d . . . . .
O2 O 0.5573(3) 0.5863(3) 0.08599(13) 0.0342(5) Uani 1 1 d D . . . .
H2O H 0.480(8) 0.551(8) 0.054(3) 0.16(4) Uiso 1 1 d D . . . .
C1 C 0.6993(4) 0.5720(3) 0.06257(16) 0.0258(6) Uani 1 1 d . . . . .
C2 C 0.8567(4) 0.6284(3) 0.11016(16) 0.0244(6) Uani 1 1 d . . . . .
C3 C 0.8490(4) 0.6768(3) 0.17820(16) 0.0259(6) Uani 1 1 d . . . . .
H3 H 0.7429 0.6755 0.1951 0.031 Uiso 1 1 calc R U . . .
C4 C 0.9988(4) 0.7269(3) 0.22069(16) 0.0285(7) Uani 1 1 d . . . . .
C5 C 1.1553(4) 0.7277(3) 0.19732(18) 0.0312(7) Uani 1 1 d . . . . .
H5 H 1.2571 0.7611 0.2276 0.037 Uiso 1 1 calc R U . . .
C6 C 1.1614(4) 0.6795(3) 0.12970(18) 0.0310(7) Uani 1 1 d . . . . .
H6 H 1.2680 0.6804 0.1132 0.037 Uiso 1 1 calc R U . . .
C7 C 1.0129(4) 0.6296(3) 0.08563(17) 0.0285(6) Uani 1 1 d . . . . .
H7 H 1.0175 0.5965 0.0390 0.034 Uiso 1 1 calc R U . . .
S1 S 0.78621(9) 0.40830(7) 0.26149(3) 0.02272(17) Uani 1 1 d . . . . .
S2 S 0.81972(9) 0.50572(7) 0.36157(3) 0.02302(17) Uani 1 1 d . . . . .
O3 O 0.7184(3) 0.3119(2) 0.12761(10) 0.0232(4) Uani 1 1 d . . . . .
O4 O 0.9046(3) 0.2609(2) 0.05497(10) 0.0246(4) Uani 1 1 d D . . . .
H4O H 0.817(4) 0.233(5) 0.0272(18) 0.056(14) Uiso 1 1 d D . . . .
O5 O 0.7639(3) 0.6263(2) 0.48620(10) 0.0248(4) Uani 1 1 d . . . . .
O6 O 0.6717(3) 0.5185(2) 0.56095(10) 0.0260(5) Uani 1 1 d D . . . .
H6O H 0.650(5) 0.5964(19) 0.5773(19) 0.037(11) Uiso 1 1 d D . . . .
C8 C 0.8664(4) 0.3090(3) 0.11575(13) 0.0192(5) Uani 1 1 d . . . . .
C9 C 1.0138(4) 0.3573(3) 0.16869(14) 0.0194(5) Uani 1 1 d . . . . .
C10 C 1.1782(4) 0.3535(3) 0.15064(14) 0.0222(6) Uani 1 1 d . . . . .
H10 H 1.1918 0.3223 0.1047 0.027 Uiso 1 1 calc R U . . .
C11 C 1.3216(4) 0.3944(3) 0.19857(15) 0.0253(6) Uani 1 1 d . . . . .
H11 H 1.4322 0.3925 0.1857 0.030 Uiso 1 1 calc R U . . .
C12 C 1.3005(4) 0.4381(3) 0.26537(15) 0.0247(6) Uani 1 1 d . . . . .
H12 H 1.3977 0.4642 0.2986 0.030 Uiso 1 1 calc R U . . .
C13 C 1.1398(4) 0.4443(3) 0.28459(14) 0.0233(6) Uani 1 1 d . . . . .
H13 H 1.1283 0.4760 0.3307 0.028 Uiso 1 1 calc R U . . .
C14 C 0.9944(4) 0.4043(3) 0.23691(14) 0.0207(6) Uani 1 1 d . . . . .
C15 C 0.8330(4) 0.3744(3) 0.40463(14) 0.0211(6) Uani 1 1 d . . . . .
C16 C 0.8839(4) 0.2504(3) 0.37377(15) 0.0249(6) Uani 1 1 d . . . . .
H16 H 0.9135 0.2366 0.3296 0.030 Uiso 1 1 calc R U . . .
C17 C 0.8916(4) 0.1483(3) 0.40669(16) 0.0291(7) Uani 1 1 d . . . . .
H17 H 0.9244 0.0644 0.3846 0.035 Uiso 1 1 calc R U . . .
C18 C 0.8522(4) 0.1664(3) 0.47164(17) 0.0297(7) Uani 1 1 d . . . . .
H18 H 0.8585 0.0959 0.4942 0.036 Uiso 1 1 calc R U . . .
C19 C 0.8031(4) 0.2894(3) 0.50334(16) 0.0271(6) Uani 1 1 d . . . . .
H19 H 0.7759 0.3026 0.5478 0.033 Uiso 1 1 calc R U . . .
C20 C 0.7933(4) 0.3934(3) 0.47070(14) 0.0215(6) Uani 1 1 d . . . . .
C21 C 0.7417(4) 0.5228(3) 0.50620(14) 0.0213(6) Uani 1 1 d . . . . .
S3 S 0.53104(9) 0.89128(7) 0.74390(3) 0.02117(16) Uani 1 1 d . . . . .
S4 S 0.56090(9) 1.00475(7) 0.84118(3) 0.02130(16) Uani 1 1 d . . . . .
O7 O 0.5967(3) 0.7603(2) 0.61967(10) 0.0255(4) Uani 1 1 d . . . . .
O8 O 0.6858(3) 0.8659(2) 0.54392(11) 0.0305(5) Uani 1 1 d D . . . .
H8O H 0.708(6) 0.787(2) 0.529(2) 0.066(16) Uiso 1 1 d D . . . .
O9 O 0.6257(3) 1.1438(2) 0.96992(10) 0.0255(5) Uani 1 1 d . . . . .
O10 O 0.4396(3) 1.2103(2) 1.03995(10) 0.0299(5) Uani 1 1 d D . . . .
H10O H 0.532(3) 1.235(5) 1.0652(19) 0.057(14) Uiso 1 1 d D . . . .
C22 C 0.6135(4) 0.8625(3) 0.59818(14) 0.0212(6) Uani 1 1 d . . . . .
C23 C 0.5560(4) 0.9908(3) 0.63037(14) 0.0208(6) Uani 1 1 d . . . . .
C24 C 0.5439(4) 1.0907(3) 0.59503(15) 0.0247(6) Uani 1 1 d . . . . .
H24 H 0.5782 1.0759 0.5516 0.030 Uiso 1 1 calc R U . . .
C25 C 0.4830(4) 1.2109(3) 0.62180(15) 0.0265(6) Uani 1 1 d . . . . .
H25 H 0.4757 1.2781 0.5972 0.032 Uiso 1 1 calc R U . . .
C26 C 0.4331(4) 1.2311(3) 0.68499(16) 0.0272(6) Uani 1 1 d . . . . .
H26 H 0.3905 1.3128 0.7038 0.033 Uiso 1 1 calc R U . . .
C27 C 0.4444(4) 1.1336(3) 0.72139(15) 0.0240(6) Uani 1 1 d . . . . .
H27 H 0.4080 1.1491 0.7645 0.029 Uiso 1 1 calc R U . . .
C28 C 0.5084(4) 1.0133(3) 0.69551(14) 0.0203(6) Uani 1 1 d . . . . .
C29 C 0.3519(4) 1.0168(3) 0.86387(14) 0.0197(5) Uani 1 1 d . . . . .
C30 C 0.2075(4) 0.9642(3) 0.81723(14) 0.0223(6) Uani 1 1 d . . . . .
H30 H 0.2198 0.9220 0.7722 0.027 Uiso 1 1 calc R U . . .
C31 C 0.0457(4) 0.9726(3) 0.83558(15) 0.0245(6) Uani 1 1 d . . . . .
H31 H -0.0513 0.9372 0.8029 0.029 Uiso 1 1 calc R U . . .
C32 C 0.0246(4) 1.0321(3) 0.90117(16) 0.0251(6) Uani 1 1 d . . . . .
H32 H -0.0863 1.0349 0.9138 0.030 Uiso 1 1 calc R U . . .
C33 C 0.1658(4) 1.0873(3) 0.94788(15) 0.0229(6) Uani 1 1 d . . . . .
H33 H 0.1514 1.1295 0.9926 0.027 Uiso 1 1 calc R U . . .
C34 C 0.3309(4) 1.0821(3) 0.93034(13) 0.0188(5) Uani 1 1 d . . . . .
C35 C 0.4784(4) 1.1473(3) 0.98131(13) 0.0194(5) Uani 1 1 d . . . . .

loop_
_atom_site_aniso_label
_atom_site_aniso_U_11
_atom_site_aniso_U_22
_atom_site_aniso_U_33
_atom_site_aniso_U_23
_atom_site_aniso_U_13
_atom_site_aniso_U_12
Cl1 0.0343(4) 0.0393(4) 0.0318(4) -0.0003(3) -0.0013(3) 0.0009(3)
O1 0.0293(12) 0.0475(15) 0.0308(13) 0.0051(11) -0.0003(10) 0.0048(10)
O2 0.0217(11) 0.0412(14) 0.0364(13) 0.0045(10) 0.0010(10) 0.0043(10)
C1 0.0238(15) 0.0245(15) 0.0296(16) 0.0092(12) 0.0016(12) 0.0019(12)
C2 0.0229(15) 0.0201(14) 0.0313(16) 0.0091(12) 0.0016(12) 0.0036(11)
C3 0.0227(15) 0.0225(14) 0.0323(16) 0.0065(12) 0.0025(12) 0.0039(11)
C4 0.0306(16) 0.0221(15) 0.0317(17) 0.0064(12) 0.0007(13) 0.0023(12)
C5 0.0250(16) 0.0246(15) 0.0416(19) 0.0073(13) -0.0006(13) 0.0003(12)
C6 0.0240(16) 0.0267(16) 0.0418(19) 0.0088(14) 0.0041(13) 0.0003(12)
C7 0.0273(16) 0.0254(15) 0.0327(17) 0.0085(13) 0.0045(13) 0.0005(12)
S1 0.0210(3) 0.0287(4) 0.0163(3) 0.0017(3) 0.0018(2) 0.0033(3)
S2 0.0273(4) 0.0243(3) 0.0165(3) 0.0023(3) 0.0035(3) 0.0048(3)
O3 0.0212(10) 0.0280(11) 0.0175(10) 0.0003(8) 0.0015(8) 0.0031(8)
O4 0.0217(11) 0.0329(11) 0.0160(10) 0.0007(8) 0.0014(8) 0.0022(9)
O5 0.0328(12) 0.0228(10) 0.0186(10) 0.0028(8) 0.0073(8) 0.0043(8)
O6 0.0360(12) 0.0245(11) 0.0190(10) 0.0048(8) 0.0099(9) 0.0066(9)
C8 0.0253(15) 0.0152(12) 0.0157(13) 0.0022(10) 0.0010(11) 0.0018(10)
C9 0.0212(14) 0.0171(13) 0.0177(13) 0.0026(10) -0.0010(10) 0.0002(10)
C10 0.0223(14) 0.0239(14) 0.0192(13) 0.0028(11) 0.0028(11) 0.0036(11)
C11 0.0199(14) 0.0301(16) 0.0255(15) 0.0064(12) 0.0024(11) 0.0029(12)
C12 0.0236(15) 0.0242(14) 0.0229(14) 0.0032(11) -0.0036(11) 0.0017(11)
C13 0.0255(15) 0.0246(14) 0.0173(13) 0.0011(11) 0.0006(11) 0.0031(11)
C14 0.0220(14) 0.0179(13) 0.0208(14) 0.0033(10) 0.0018(11) 0.0011(10)
C15 0.0218(14) 0.0210(14) 0.0177(13) 0.0017(10) 0.0011(10) -0.0005(11)
C16 0.0240(15) 0.0261(15) 0.0207(14) -0.0009(11) 0.0022(11) 0.0017(12)
C17 0.0304(16) 0.0231(15) 0.0307(16) 0.0002(12) 0.0034(13) 0.0051(12)
C18 0.0319(17) 0.0252(15) 0.0324(17) 0.0080(13) 0.0051(13) 0.0027(13)
C19 0.0294(16) 0.0276(15) 0.0237(15) 0.0054(12) 0.0051(12) 0.0023(12)
C20 0.0185(13) 0.0220(14) 0.0215(14) 0.0019(11) 0.0018(11) 0.0001(11)
C21 0.0194(14) 0.0262(15) 0.0155(13) 0.0007(11) 0.0007(10) 0.0021(11)
S3 0.0269(4) 0.0201(3) 0.0158(3) 0.0025(2) 0.0026(3) 0.0050(3)
S4 0.0206(3) 0.0256(4) 0.0155(3) 0.0014(3) 0.0009(2) 0.0034(3)
O7 0.0338(12) 0.0227(10) 0.0201(10) 0.0026(8) 0.0074(8) 0.0062(9)
O8 0.0460(14) 0.0271(12) 0.0225(11) 0.0067(9) 0.0150(10) 0.0114(10)
O9 0.0210(11) 0.0352(12) 0.0168(10) -0.0001(8) 0.0009(8) 0.0044(9)
O10 0.0217(11) 0.0424(13) 0.0183(10) -0.0053(9) 0.0020(8) 0.0018(9)
C22 0.0255(14) 0.0209(14) 0.0149(13) 0.0016(10) 0.0010(10) 0.0018(11)
C23 0.0211(14) 0.0198(13) 0.0195(13) 0.0021(11) 0.0007(10) 0.0021(11)
C24 0.0295(16) 0.0260(15) 0.0184(14) 0.0046(11) 0.0037(11) 0.0036(12)
C25 0.0321(16) 0.0230(15) 0.0263(15) 0.0094(12) 0.0035(12) 0.0052(12)
C26 0.0311(16) 0.0237(15) 0.0266(15) 0.0051(12) 0.0040(12) 0.0063(12)
C27 0.0249(15) 0.0252(15) 0.0212(14) 0.0033(11) 0.0043(11) 0.0049(11)
C28 0.0212(14) 0.0209(13) 0.0172(13) 0.0036(10) -0.0005(10) 0.0008(11)
C29 0.0223(14) 0.0181(13) 0.0188(13) 0.0056(10) 0.0013(10) 0.0026(10)
C30 0.0245(15) 0.0219(14) 0.0189(13) 0.0034(11) -0.0006(11) 0.0033(11)
C31 0.0239(15) 0.0211(14) 0.0266(15) 0.0058(11) -0.0021(11) 0.0002(11)
C32 0.0179(14) 0.0272(15) 0.0303(16) 0.0076(12) 0.0031(11) 0.0027(11)
C33 0.0223(14) 0.0242(14) 0.0224(14) 0.0055(11) 0.0050(11) 0.0026(11)
C34 0.0212(14) 0.0174(13) 0.0169(13) 0.0043(10) -0.0001(10) 0.0014(10)
C35 0.0244(15) 0.0172(13) 0.0157(13) 0.0037(10) 0.0008(10) 0.0021(10)

loop_
_atom_type_symbol
_atom_type_description
_atom_type_scat_dispersion_real
_atom_type_scat_dispersion_imag
_atom_type_scat_source
C C 0.0181 0.0091 'International Tables Vol C Tables 4.2.6.8 and 6.1.1.4'
H H 0.0000 0.0000 'International Tables Vol C Tables 4.2.6.8 and 6.1.1.4'
Cl Cl 0.3639 0.7018 'International Tables Vol C Tables 4.2.6.8 and 6.1.1.4'
O O 0.0492 0.0322 'International Tables Vol C Tables 4.2.6.8 and 6.1.1.4'
S S 0.3331 0.5567 'International Tables Vol C Tables 4.2.6.8 and 6.1.1.4'

loop_
_geom_angle_atom_site_label_1
_geom_angle_atom_site_label_2
_geom_angle_atom_site_label_3
_geom_angle
_geom_angle_site_symmetry_1
_geom_angle_site_symmetry_3
C1 O2 H2O 107(6) . .
O1 C1 O2 123.4(3) . .
O1 C1 C2 119.9(3) . .
O2 C1 C2 116.7(3) . .
C7 C2 C3 120.6(3) . .
C7 C2 C1 118.9(3) . .
C3 C2 C1 120.5(3) . .
C4 C3 C2 118.5(3) . .
C4 C3 H3 120.7 . .
C2 C3 H3 120.7 . .
C3 C4 C5 121.7(3) . .
C3 C4 Cl1 120.3(3) . .
C5 C4 Cl1 118.0(3) . .
C6 C5 C4 119.2(3) . .
C6 C5 H5 120.4 . .
C4 C5 H5 120.4 . .
C5 C6 C7 120.4(3) . .
C5 C6 H6 119.8 . .
C7 C6 H6 119.8 . .
C6 C7 C2 119.5(3) . .
C6 C7 H7 120.2 . .
C2 C7 H7 120.2 . .
C14 S1 S2 106.35(10) . .
C15 S2 S1 105.15(10) . .
C8 O4 H4O 111(3) . .
C21 O6 H6O 107(3) . .
O3 C8 O4 122.5(3) . .
O3 C8 C9 122.5(2) . .
O4 C8 C9 115.0(2) . .
C10 C9 C14 119.1(3) . .
C10 C9 C8 118.8(2) . .
C14 C9 C8 122.1(3) . .
C11 C10 C9 121.3(3) . .
C11 C10 H10 119.3 . .
C9 C10 H10 119.3 . .
C12 C11 C10 118.9(3) . .
C12 C11 H11 120.5 . .
C10 C11 H11 120.5 . .
C11 C12 C13 121.0(3) . .
C11 C12 H12 119.5 . .
C13 C12 H12 119.5 . .
C12 C13 C14 120.7(3) . .
C12 C13 H13 119.6 . .
C14 C13 H13 119.6 . .
C13 C14 C9 118.9(3) . .
C13 C14 S1 121.0(2) . .
C9 C14 S1 120.0(2) . .
C16 C15 C20 118.5(3) . .
C16 C15 S2 120.9(2) . .
C20 C15 S2 120.6(2) . .
C17 C16 C15 120.9(3) . .
C17 C16 H16 119.6 . .
C15 C16 H16 119.6 . .
C16 C17 C18 120.9(3) . .
C16 C17 H17 119.6 . .
C18 C17 H17 119.6 . .
C17 C18 C19 119.1(3) . .
C17 C18 H18 120.5 . .
C19 C18 H18 120.5 . .
C20 C19 C18 120.9(3) . .
C20 C19 H19 119.6 . .
C18 C19 H19 119.6 . .
C19 C20 C15 119.9(3) . .
C19 C20 C21 119.3(3) . .
C15 C20 C21 120.9(3) . .
O5 C21 O6 122.9(3) . .
O5 C21 C20 122.0(3) . .
O6 C21 C20 115.0(3) . .
C28 S3 S4 103.77(10) . .
C29 S4 S3 106.63(10) . .
C22 O8 H8O 106(4) . .
C35 O10 H10O 106(3) . .
O7 C22 O8 122.5(3) . .
O7 C22 C23 123.3(3) . .
O8 C22 C23 114.3(2) . .
C24 C23 C28 119.5(3) . .
C24 C23 C22 119.2(3) . .
C28 C23 C22 121.3(3) . .
C25 C24 C23 121.6(3) . .
C25 C24 H24 119.2 . .
C23 C24 H24 119.2 . .
C26 C25 C24 118.7(3) . .
C26 C25 H25 120.7 . .
C24 C25 H25 120.7 . .
C25 C26 C27 121.0(3) . .
C25 C26 H26 119.5 . .
C27 C26 H26 119.5 . .
C28 C27 C26 120.9(3) . .
C28 C27 H27 119.6 . .
C26 C27 H27 119.6 . .
C27 C28 C23 118.4(3) . .
C27 C28 S3 120.8(2) . .
C23 C28 S3 120.9(2) . .
C30 C29 C34 118.7(3) . .
C30 C29 S4 121.4(2) . .
C34 C29 S4 119.9(2) . .
C31 C30 C29 120.9(3) . .
C31 C30 H30 119.5 . .
C29 C30 H30 119.5 . .
C32 C31 C30 120.6(3) . .
C32 C31 H31 119.7 . .
C30 C31 H31 119.7 . .
C33 C32 C31 119.4(3) . .
C33 C32 H32 120.3 . .
C31 C32 H32 120.3 . .
C32 C33 C34 121.1(3) . .
C32 C33 H33 119.5 . .
C34 C33 H33 119.5 . .
C33 C34 C29 119.2(3) . .
C33 C34 C35 119.2(2) . .
C29 C34 C35 121.5(3) . .
O9 C35 O10 122.5(3) . .
O9 C35 C34 122.6(2) . .
O10 C35 C34 114.9(2) . .

loop_
_geom_bond_atom_site_label_1
_geom_bond_atom_site_label_2
_geom_bond_distance
_geom_bond_site_symmetry_2
Cl1 C4 1.746(3) .
O1 C1 1.243(4) .
O2 C1 1.288(4) .
O2 H2O 0.843(10) .
C1 C2 1.483(4) .
C2 C7 1.395(4) .
C2 C3 1.389(4) .
C3 C4 1.378(4) .
C3 H3 0.9500 .
C4 C5 1.386(5) .
C5 C6 1.378(5) .
C5 H5 0.9500 .
C6 C7 1.386(5) .
C6 H6 0.9500 .
C7 H7 0.9500 .
S1 C14 1.790(3) .
S1 S2 2.0515(10) .
S2 C15 1.786(3) .
O3 C8 1.233(4) .
O4 C8 1.318(3) .
O4 H4O 0.835(10) .
O5 C21 1.229(4) .
O6 C21 1.323(3) .
O6 H6O 0.834(10) .
C8 C9 1.475(4) .
C9 C10 1.404(4) .
C9 C14 1.411(4) .
C10 C11 1.389(4) .
C10 H10 0.9500 .
C11 C12 1.383(4) .
C11 H11 0.9500 .
C12 C13 1.385(4) .
C12 H12 0.9500 .
C13 C14 1.398(4) .
C13 H13 0.9500 .
C15 C16 1.402(4) .
C15 C20 1.410(4) .
C16 C17 1.379(5) .
C16 H16 0.9500 .
C17 C18 1.387(5) .
C17 H17 0.9500 .
C18 C19 1.393(4) .
C18 H18 0.9500 .
C19 C20 1.393(4) .
C19 H19 0.9500 .
C20 C21 1.478(4) .
S3 C28 1.788(3) .
S3 S4 2.0487(9) .
S4 C29 1.789(3) .
O7 C22 1.230(4) .
O8 C22 1.322(4) .
O8 H8O 0.838(10) .
O9 C35 1.226(4) .
O10 C35 1.318(3) .
O10 H10O 0.837(10) .
C22 C23 1.469(4) .
C23 C24 1.396(4) .
C23 C28 1.413(4) .
C24 C25 1.386(4) .
C24 H24 0.9500 .
C25 C26 1.383(4) .
C25 H25 0.9500 .
C26 C27 1.390(4) .
C26 H26 0.9500 .
C27 C28 1.394(4) .
C27 H27 0.9500 .
C29 C30 1.392(4) .
C29 C34 1.417(4) .
C30 C31 1.390(4) .
C30 H30 0.9500 .
C31 C32 1.387(4) .
C31 H31 0.9500 .
C32 C33 1.379(4) .
C32 H32 0.9500 .
C33 C34 1.406(4) .
C33 H33 0.9500 .
C34 C35 1.477(4) .

loop_
_geom_torsion_atom_site_label_1
_geom_torsion_atom_site_label_2
_geom_torsion_atom_site_label_3
_geom_torsion_atom_site_label_4
_geom_torsion
_geom_torsion_site_symmetry_1
_geom_torsion_site_symmetry_2
_geom_torsion_site_symmetry_3
_geom_torsion_site_symmetry_4
O1 C1 C2 C7 6.9(4) . . . .
O2 C1 C2 C7 -172.7(3) . . . .
O1 C1 C2 C3 -171.9(3) . . . .
O2 C1 C2 C3 8.6(4) . . . .
C7 C2 C3 C4 0.5(4) . . . .
C1 C2 C3 C4 179.2(3) . . . .
C2 C3 C4 C5 -1.1(5) . . . .
C2 C3 C4 Cl1 179.9(2) . . . .
C3 C4 C5 C6 1.2(5) . . . .
Cl1 C4 C5 C6 -179.8(2) . . . .
C4 C5 C6 C7 -0.6(5) . . . .
C5 C6 C7 C2 -0.1(5) . . . .
C3 C2 C7 C6 0.1(5) . . . .
C1 C2 C7 C6 -178.7(3) . . . .
O3 C8 C9 C10 -178.4(3) . . . .
O4 C8 C9 C10 2.4(4) . . . .
O3 C8 C9 C14 2.9(4) . . . .
O4 C8 C9 C14 -176.3(2) . . . .
C14 C9 C10 C11 0.3(4) . . . .
C8 C9 C10 C11 -178.4(3) . . . .
C9 C10 C11 C12 0.8(5) . . . .
C10 C11 C12 C13 -1.5(5) . . . .
C11 C12 C13 C14 1.1(5) . . . .
C12 C13 C14 C9 0.1(4) . . . .
C12 C13 C14 S1 178.5(2) . . . .
C10 C9 C14 C13 -0.8(4) . . . .
C8 C9 C14 C13 177.9(3) . . . .
C10 C9 C14 S1 -179.2(2) . . . .
C8 C9 C14 S1 -0.6(4) . . . .
S2 S1 C14 C13 8.8(3) . . . .
S2 S1 C14 C9 -172.8(2) . . . .
S1 S2 C15 C16 24.1(3) . . . .
S1 S2 C15 C20 -156.2(2) . . . .
C20 C15 C16 C17 1.3(4) . . . .
S2 C15 C16 C17 -179.0(2) . . . .
C15 C16 C17 C18 -1.2(5) . . . .
C16 C17 C18 C19 0.5(5) . . . .
C17 C18 C19 C20 0.0(5) . . . .
C18 C19 C20 C15 0.2(5) . . . .
C18 C19 C20 C21 -179.6(3) . . . .
C16 C15 C20 C19 -0.8(4) . . . .
S2 C15 C20 C19 179.5(2) . . . .
C16 C15 C20 C21 179.0(3) . . . .
S2 C15 C20 C21 -0.7(4) . . . .
C19 C20 C21 O5 164.7(3) . . . .
C15 C20 C21 O5 -15.1(4) . . . .
C19 C20 C21 O6 -14.7(4) . . . .
C15 C20 C21 O6 165.5(3) . . . .
O7 C22 C23 C24 -165.4(3) . . . .
O8 C22 C23 C24 14.8(4) . . . .
O7 C22 C23 C28 12.8(4) . . . .
O8 C22 C23 C28 -167.0(3) . . . .
C28 C23 C24 C25 -1.2(5) . . . .
C22 C23 C24 C25 177.0(3) . . . .
C23 C24 C25 C26 -0.2(5) . . . .
C24 C25 C26 C27 0.4(5) . . . .
C25 C26 C27 C28 0.8(5) . . . .
C26 C27 C28 C23 -2.2(4) . . . .
C26 C27 C28 S3 177.3(2) . . . .
C24 C23 C28 C27 2.4(4) . . . .
C22 C23 C28 C27 -175.8(3) . . . .
C24 C23 C28 S3 -177.1(2) . . . .
C22 C23 C28 S3 4.6(4) . . . .
S4 S3 C28 C27 -26.6(3) . . . .
S4 S3 C28 C23 152.9(2) . . . .
S3 S4 C29 C30 -4.9(3) . . . .
S3 S4 C29 C34 175.7(2) . . . .
C34 C29 C30 C31 -1.4(4) . . . .
S4 C29 C30 C31 179.2(2) . . . .
C29 C30 C31 C32 -0.9(4) . . . .
C30 C31 C32 C33 2.1(4) . . . .
C31 C32 C33 C34 -1.1(4) . . . .
C32 C33 C34 C29 -1.2(4) . . . .
C32 C33 C34 C35 177.6(3) . . . .
C30 C29 C34 C33 2.5(4) . . . .
S4 C29 C34 C33 -178.2(2) . . . .
C30 C29 C34 C35 -176.3(3) . . . .
S4 C29 C34 C35 3.0(4) . . . .
C33 C34 C35 O9 178.2(3) . . . .
C29 C34 C35 O9 -3.0(4) . . . .
C33 C34 C35 O10 -2.2(4) . . . .
C29 C34 C35 O10 176.6(3) . . . .
